data_7040910
loop_
_publ_author_name
'Beltr\'an, Tom\'as F'
'Zaragoza, Guillermo'
'Delaude, Lionel'

_publ_section_title
;
 Synthesis, characterization, and gas-phase fragmentation of
 rhenium-carbonyl complexes bearing imidazol(in)ium-2-dithiocarboxylate
 ligands.
;
_journal_issue 45
_journal_name_full 'Dalton transactions (Cambridge, England : 2003)'
_journal_page_first 18346
_journal_page_last 18355
_journal_paper_doi 10.1039/c6dt03428d
_journal_volume 45
_journal_year 2016
_chemical_formula_moiety 'C31 H36 Br N2 O3 Re S2, 1.4(C H2 Cl2)'
_chemical_formula_sum 'C32.4 H38.8 Br Cl2.8 N2 O3 Re S2'
_chemical_formula_weight 933.74
_space_group_IT_number 14
_symmetry_cell_setting monoclinic
_symmetry_Int_Tables_number 14
_symmetry_space_group_name_Hall '-P 2yn'
_symmetry_space_group_name_H-M 'P 1 21/n 1'
_atom_sites_solution_hydrogens geom
_audit_conform_dict_location ftp://ftp.iucr.org/pub/cif_core.dic
_audit_conform_dict_name cif_core.dic
_audit_conform_dict_version 2.4.3
_audit_creation_date 2016-07-12T13:13:30-00:00
_audit_creation_method 'WinGX routine CIF_UPDATE'
_audit_update_record
;
2016-08-31 deposited with the CCDC.
2016-10-14 downloaded from the CCDC.
;
_cell_angle_alpha 90
_cell_angle_beta 91.394(3)
_cell_angle_gamma 90
_cell_formula_units_Z 4
_cell_length_a 11.6006(5)
_cell_length_b 18.0132(7)
_cell_length_c 17.6665(8)
_cell_measurement_reflns_used 1887
_cell_measurement_temperature 100(2)
_cell_measurement_theta_max 30.57
_cell_measurement_theta_min 2.31
_cell_measurement_wavelength 0.71073
_cell_volume 3690.6(3)
_computing_cell_refinement 'APPEX2 (BRUKER AXS, 2005)'
_computing_data_collection 'APPEX2 (BRUKER AXS, 2005)'
_computing_data_reduction 'APPEX2 (BRUKER AXS, 2005)'
_computing_molecular_graphics 'Ortep for Windows (Farrugia, 2012)'
_computing_publication_material 'WinGX publication routines (Farrugia, 2012)'
_computing_structure_refinement 'SHELXL-2014/7 (Sheldrick, 2014)'
_computing_structure_solution 'DIRDIF99 (Beurskens et al, 1999)'
_diffrn_ambient_temperature 100(2)
_diffrn_measured_fraction_theta_full 1
_diffrn_measured_fraction_theta_max 0.995
_diffrn_measurement_device 'four-circle diffractometer'
_diffrn_measurement_device_type 'BRUKER APPEX-II CCD'
_diffrn_measurement_method 'omega and phi scans'
_diffrn_radiation_monochromator graphite
_diffrn_radiation_probe x-ray
_diffrn_radiation_source 'fine-focus sealed tube'
_diffrn_radiation_type MoK\a
_diffrn_radiation_wavelength 0.7107
_diffrn_reflns_av_R_equivalents 0.0347
_diffrn_reflns_av_unetI/netI 0.0301
_diffrn_reflns_Laue_measured_fraction_full 1
_diffrn_reflns_Laue_measured_fraction_max 0.995
_diffrn_reflns_limit_h_max 13
_diffrn_reflns_limit_h_min -16
_diffrn_reflns_limit_k_max 25
_diffrn_reflns_limit_k_min -23
_diffrn_reflns_limit_l_max 25
_diffrn_reflns_limit_l_min -25
_diffrn_reflns_number 49318
_diffrn_reflns_point_group_measured_fraction_full 1
_diffrn_reflns_point_group_measured_fraction_max 0.995
_diffrn_reflns_theta_full 25.242
_diffrn_reflns_theta_max 30.615
_diffrn_reflns_theta_min 1.615
_exptl_absorpt_coefficient_mu 4.725
_exptl_absorpt_correction_T_max 0.3582
_exptl_absorpt_correction_T_min 0.2646
_exptl_absorpt_correction_type multi-scan
_exptl_absorpt_process_details 'BRUKER SADABS'
_exptl_crystal_colour Orange
_exptl_crystal_density_diffrn 1.681
_exptl_crystal_density_method 'not measured'
_exptl_crystal_description Plate
_exptl_crystal_F_000 1843
_exptl_crystal_size_max 0.29
_exptl_crystal_size_mid 0.18
_exptl_crystal_size_min 0.07
_refine_diff_density_max 1.288
_refine_diff_density_min -0.879
_refine_diff_density_rms 0.1
_refine_ls_extinction_method none
_refine_ls_goodness_of_fit_ref 1.033
_refine_ls_hydrogen_treatment constr
_refine_ls_matrix_type full
_refine_ls_number_constraints 0
_refine_ls_number_parameters 445
_refine_ls_number_reflns 11324
_refine_ls_number_restraints 12
_refine_ls_restrained_S_all 1.037
_refine_ls_R_factor_all 0.0324
_refine_ls_R_factor_gt 0.0239
_refine_ls_shift/su_max 0.002
_refine_ls_shift/su_mean 0
_refine_ls_structure_factor_coef Fsqd
_refine_ls_weighting_details 'w=1/[\s^2^(Fo^2^)+(0.0174P)^2^+4.3586P] where P=(Fo^2^+2Fc^2^)/3'
_refine_ls_weighting_scheme calc
_refine_ls_wR_factor_gt 0.0495
_refine_ls_wR_factor_ref 0.0516
_reflns_Friedel_coverage 0
_reflns_number_gt 9734
_reflns_number_total 11324
_reflns_threshold_expression 'I > 2\s(I)'
_cod_data_source_file c6dt03428d2.cif
_cod_data_source_block Complex3
_cod_depositor_comments 'Adding full bibliography for 7040909--7040918.cif.'
_cod_original_sg_symbol_H-M 'P 21/n'
_cod_original_formula_sum 'C32.40 H38.80 Br Cl2.80 N2 O3 Re S2'
_cod_database_code 7040910
_shelx_estimated_absorpt_t_min 0.341
_shelx_estimated_absorpt_t_max 0.733

loop_
_symmetry_equiv_pos_as_xyz
'x, y, z'
'-x+1/2, y+1/2, -z+1/2'
'-x, -y, -z'
'x-1/2, -y-1/2, z-1/2'

loop_
_atom_site_label
_atom_site_type_symbol
_atom_site_fract_x
_atom_site_fract_y
_atom_site_fract_z
_atom_site_U_iso_or_equiv
_atom_site_adp_type
_atom_site_occupancy
_atom_site_site_symmetry_order
_atom_site_calc_flag
_atom_site_refinement_flags_posn
_atom_site_refinement_flags_adp
_atom_site_refinement_flags_occupancy
_atom_site_disorder_assembly
_atom_site_disorder_group
C1 C 0.4485(2) 0.62884(13) 0.16211(15) 0.0238(5) Uani 1 1 d . . . . .
O1 O 0.43174(18) 0.56791(10) 0.17905(13) 0.0399(5) Uani 1 1 d . . . . .
C2 C 0.4293(2) 0.71855(14) 0.03394(14) 0.0250(5) Uani 1 1 d . . . . .
O2 O 0.39509(18) 0.71497(13) -0.02702(11) 0.0403(5) Uani 1 1 d . . . . .
C3 C 0.3283(2) 0.75934(14) 0.16416(14) 0.0258(5) Uani 1 1 d . . . . .
O3 O 0.24057(18) 0.77323(11) 0.17927(13) 0.0385(5) Uani 1 1 d . . . . .
Br1 Br 0.69171(2) 0.68575(2) 0.10401(2) 0.01923(5) Uani 1 1 d . . . . .
Re1 Re 0.48353(2) 0.72926(2) 0.13725(2) 0.01385(3) Uani 1 1 d . . . . .
S1 S 0.55848(5) 0.85924(3) 0.12707(3) 0.01500(10) Uani 1 1 d . . . . .
S2 S 0.56652(5) 0.77152(3) 0.26226(3) 0.01527(10) Uani 1 1 d . . . . .
C4 C 0.59515(17) 0.85184(11) 0.21909(11) 0.0114(4) Uani 1 1 d . . . . .
C5 C 0.64729(18) 0.91416(11) 0.26069(11) 0.0111(4) Uani 1 1 d . . . . .
N1 N 0.74411(15) 0.95118(10) 0.24355(10) 0.0128(3) Uani 1 1 d . . . . .
C6 C 0.7624(2) 1.00689(12) 0.29590(12) 0.0167(4) Uani 1 1 d . . . . .
H6 H 0.8251 1.0408 0.2974 0.02 Uiso 1 1 calc R U . . .
C7 C 0.67475(19) 1.00438(12) 0.34461(12) 0.0150(4) Uani 1 1 d . . . . .
H7 H 0.6636 1.0367 0.3863 0.018 Uiso 1 1 calc R U . . .
N2 N 0.60424(15) 0.94610(9) 0.32258(9) 0.0117(3) Uani 1 1 d . . . . .
C8 C 0.81986(19) 0.93351(12) 0.18178(12) 0.0147(4) Uani 1 1 d . . . . .
C9 C 0.89940(19) 0.87657(12) 0.19288(13) 0.0173(4) Uani 1 1 d . . . . .
C10 C 0.9715(2) 0.86137(14) 0.13292(14) 0.0241(5) Uani 1 1 d . . . . .
H10 H 1.0276 0.8232 0.1379 0.029 Uiso 1 1 calc R U . . .
C11 C 0.9623(2) 0.90128(15) 0.06632(15) 0.0294(6) Uani 1 1 d . . . . .
H11 H 1.0119 0.8899 0.0259 0.035 Uiso 1 1 calc R U . . .
C12 C 0.8820(2) 0.95747(14) 0.05755(14) 0.0260(5) Uani 1 1 d . . . . .
H12 H 0.8772 0.9841 0.0112 0.031 Uiso 1 1 calc R U . . .
C13 C 0.8081(2) 0.97563(12) 0.11546(12) 0.0172(4) Uani 1 1 d . . . . .
C14 C 0.9150(2) 0.83484(13) 0.26707(13) 0.0202(5) Uani 1 1 d . . . . .
H14 H 0.8473 0.8459 0.2992 0.024 Uiso 1 1 calc R U . . .
C15 C 1.0238(2) 0.86234(16) 0.30877(15) 0.0315(6) Uani 1 1 d . . . . .
H15A H 1.0911 0.8524 0.2779 0.047 Uiso 1 1 calc R U . . .
H15B H 1.0324 0.8364 0.3573 0.047 Uiso 1 1 calc R U . . .
H15C H 1.0174 0.9158 0.3178 0.047 Uiso 1 1 calc R U . . .
C16 C 0.9213(3) 0.75096(14) 0.25585(16) 0.0306(6) Uani 1 1 d . . . . .
H16A H 0.8509 0.7337 0.2297 0.046 Uiso 1 1 calc R U . . .
H16B H 0.9289 0.7265 0.3053 0.046 Uiso 1 1 calc R U . . .
H16C H 0.9883 0.7388 0.2254 0.046 Uiso 1 1 calc R U . . .
C17 C 0.7238(2) 1.03947(13) 0.10766(13) 0.0217(5) Uani 1 1 d . . . . .
H17 H 0.662 1.0319 0.1454 0.026 Uiso 1 1 calc R U . . .
C18 C 0.7842(3) 1.11322(14) 0.12606(16) 0.0331(6) Uani 1 1 d . . . . .
H18A H 0.8162 1.1116 0.1779 0.05 Uiso 1 1 calc R U . . .
H18B H 0.7283 1.1539 0.1215 0.05 Uiso 1 1 calc R U . . .
H18C H 0.8465 1.1213 0.0905 0.05 Uiso 1 1 calc R U . . .
C19 C 0.6661(3) 1.04315(16) 0.02874(15) 0.0335(6) Uani 1 1 d . . . . .
H19A H 0.7238 1.0562 -0.0087 0.05 Uiso 1 1 calc R U . . .
H19B H 0.6053 1.0809 0.0284 0.05 Uiso 1 1 calc R U . . .
H19C H 0.6324 0.9947 0.016 0.05 Uiso 1 1 calc R U . . .
C20 C 0.49440(18) 0.92856(11) 0.35585(11) 0.0126(4) Uani 1 1 d . . . . .
C21 C 0.49589(19) 0.88648(11) 0.42252(11) 0.0138(4) Uani 1 1 d . . . . .
C22 C 0.3894(2) 0.87380(13) 0.45495(12) 0.0195(5) Uani 1 1 d . . . . .
H22 H 0.3859 0.8461 0.5006 0.023 Uiso 1 1 calc R U . . .
C23 C 0.2888(2) 0.90091(13) 0.42177(13) 0.0213(5) Uani 1 1 d . . . . .
H23 H 0.2172 0.8919 0.4451 0.026 Uiso 1 1 calc R U . . .
C24 C 0.2911(2) 0.94105(13) 0.35502(13) 0.0189(4) Uani 1 1 d . . . . .
H24 H 0.221 0.9586 0.3327 0.023 Uiso 1 1 calc R U . . .
C25 C 0.39480(19) 0.95604(12) 0.32028(11) 0.0139(4) Uani 1 1 d . . . . .
C26 C 0.6050(2) 0.85651(12) 0.45976(12) 0.0171(4) Uani 1 1 d . . . . .
H26 H 0.6683 0.8598 0.4225 0.02 Uiso 1 1 calc R U . . .
C27 C 0.6387(3) 0.90359(16) 0.52832(15) 0.0374(7) Uani 1 1 d . . . . .
H27A H 0.65 0.9551 0.5124 0.056 Uiso 1 1 calc R U . . .
H27B H 0.7105 0.8845 0.5513 0.056 Uiso 1 1 calc R U . . .
H27C H 0.5773 0.9015 0.5654 0.056 Uiso 1 1 calc R U . . .
C28 C 0.5919(2) 0.77529(14) 0.48304(15) 0.0274(5) Uani 1 1 d . . . . .
H28A H 0.5364 0.7717 0.5238 0.041 Uiso 1 1 calc R U . . .
H28B H 0.6667 0.7559 0.5008 0.041 Uiso 1 1 calc R U . . .
H28C H 0.5641 0.7462 0.4394 0.041 Uiso 1 1 calc R U . . .
C29 C 0.3960(2) 1.00233(12) 0.24852(12) 0.0169(4) Uani 1 1 d . . . . .
H29 H 0.4713 0.9934 0.2237 0.02 Uiso 1 1 calc R U . . .
C30 C 0.3894(3) 1.08494(13) 0.26771(14) 0.0283(6) Uani 1 1 d . . . . .
H30A H 0.318 1.095 0.2943 0.042 Uiso 1 1 calc R U . . .
H30B H 0.3904 1.1141 0.2209 0.042 Uiso 1 1 calc R U . . .
H30C H 0.4557 1.0987 0.3002 0.042 Uiso 1 1 calc R U . . .
C31 C 0.3001(2) 0.98047(14) 0.19228(13) 0.0261(5) Uani 1 1 d . . . . .
H31A H 0.3025 0.9268 0.1836 0.039 Uiso 1 1 calc R U . . .
H31B H 0.3109 1.0065 0.1443 0.039 Uiso 1 1 calc R U . . .
H31C H 0.2252 0.9941 0.2128 0.039 Uiso 1 1 calc R U . . .
Cl1 Cl 0.11590(9) 0.66046(7) 0.43306(5) 0.0426(3) Uani 0.886(4) 1 d D . P A 1
C32 C 0.2523(4) 0.6963(3) 0.4392(3) 0.0548(13) Uani 0.886(4) 1 d D . P A 1
H32A H 0.2832 0.6885 0.4913 0.066 Uiso 0.886(4) 1 calc R U P A 1
H32B H 0.248 0.7505 0.4304 0.066 Uiso 0.886(4) 1 calc R U P A 1
Cl2 Cl 0.34898(12) 0.65763(10) 0.37510(8) 0.0586(4) Uani 0.886(4) 1 d D . P A 1
Cl1B Cl 0.180(2) 0.6889(8) 0.4272(8) 0.132(7) Uani 0.114(4) 1 d D U P A 2
C32B C 0.297(3) 0.7007(17) 0.361(2) 0.0548(13) Uani 0.114(4) 1 d D U P A 2
H32C H 0.2618 0.7061 0.3093 0.066 Uiso 0.114(4) 1 calc R U P A 2
H32D H 0.3364 0.7481 0.373 0.066 Uiso 0.114(4) 1 calc R U P A 2
Cl2B Cl 0.3956(15) 0.6352(7) 0.3571(6) 0.075(4) Uani 0.114(4) 1 d D U P A 2
Cl3 Cl 0.5768(3) 0.4533(2) 0.0397(2) 0.0536(8) Uani 0.4 1 d . . P B -1
C33 C 0.5328(6) 0.5324(4) -0.0093(4) 0.0322(15) Uani 0.4 1 d . . P B -1
H33A H 0.5723 0.5346 -0.0583 0.039 Uiso 0.4 1 calc R U P B -1
H33B H 0.5552 0.577 0.0203 0.039 Uiso 0.4 1 calc R U P B -1
Cl4 Cl 0.3837(3) 0.5326(2) -0.0257(3) 0.0566(10) Uani 0.4 1 d . . P B -1

loop_
_atom_site_aniso_label
_atom_site_aniso_U_11
_atom_site_aniso_U_22
_atom_site_aniso_U_33
_atom_site_aniso_U_23
_atom_site_aniso_U_13
_atom_site_aniso_U_12
C1 0.0186(12) 0.0180(11) 0.0350(13) -0.0077(9) 0.0053(10) -0.0034(9)
O1 0.0335(11) 0.0148(9) 0.0718(15) 0.0000(9) 0.0107(10) -0.0075(8)
C2 0.0195(12) 0.0264(13) 0.0290(12) -0.0094(10) -0.0004(10) -0.0040(10)
O2 0.0348(12) 0.0552(14) 0.0304(10) -0.0115(9) -0.0099(9) -0.0056(10)
C3 0.0300(14) 0.0241(13) 0.0232(11) -0.0041(9) 0.0009(10) -0.0180(11)
O3 0.0265(11) 0.0320(11) 0.0570(13) -0.0088(10) 0.0016(9) 0.0070(9)
Br1 0.01704(11) 0.01980(11) 0.02104(10) -0.00400(8) 0.00408(8) 0.00291(9)
Re1 0.01176(4) 0.01109(4) 0.01874(4) -0.00493(3) 0.00116(3) -0.00174(3)
S1 0.0202(3) 0.0126(2) 0.0122(2) -0.00085(18) -0.00027(19) -0.0023(2)
S2 0.0216(3) 0.0103(2) 0.0140(2) -0.00033(18) 0.00334(19) -0.0032(2)
C4 0.0118(9) 0.0110(9) 0.0116(9) -0.0013(7) 0.0032(7) -0.0006(8)
C5 0.0124(9) 0.0101(9) 0.0108(9) 0.0014(7) 0.0017(7) -0.0002(7)
N1 0.0134(8) 0.0113(8) 0.0138(8) -0.0018(6) 0.0030(7) -0.0014(7)
C6 0.0192(11) 0.0128(10) 0.0181(10) -0.0038(8) 0.0010(8) -0.0065(8)
C7 0.0182(11) 0.0137(10) 0.0131(9) -0.0029(7) 0.0006(8) -0.0043(8)
N2 0.0147(9) 0.0099(8) 0.0104(7) -0.0009(6) 0.0015(6) -0.0016(7)
C8 0.0139(10) 0.0130(9) 0.0173(10) -0.0027(7) 0.0059(8) -0.0029(8)
C9 0.0159(11) 0.0147(10) 0.0215(11) -0.0016(8) 0.0032(8) -0.0043(8)
C10 0.0201(12) 0.0213(12) 0.0314(13) -0.0012(10) 0.0099(10) 0.0043(10)
C11 0.0322(14) 0.0275(13) 0.0295(13) -0.0003(10) 0.0197(11) 0.0059(11)
C12 0.0337(14) 0.0221(12) 0.0229(12) 0.0028(9) 0.0144(10) 0.0015(11)
C13 0.0204(11) 0.0120(9) 0.0196(10) -0.0001(8) 0.0076(9) -0.0023(8)
C14 0.0173(11) 0.0187(11) 0.0246(11) 0.0005(9) 0.0007(9) 0.0004(9)
C15 0.0292(14) 0.0315(14) 0.0333(14) -0.0022(11) -0.0082(11) -0.0066(12)
C16 0.0379(16) 0.0186(11) 0.0348(14) 0.0040(10) -0.0092(12) -0.0034(11)
C17 0.0279(13) 0.0161(11) 0.0215(11) 0.0035(8) 0.0083(9) 0.0039(9)
C18 0.0483(18) 0.0166(12) 0.0351(14) 0.0004(10) 0.0110(13) 0.0014(12)
C19 0.0407(17) 0.0306(14) 0.0292(13) 0.0083(11) 0.0015(12) 0.0063(13)
C20 0.0154(10) 0.0107(9) 0.0120(9) -0.0028(7) 0.0049(8) -0.0028(8)
C21 0.0185(11) 0.0095(9) 0.0134(9) -0.0023(7) 0.0010(8) -0.0007(8)
C22 0.0249(12) 0.0181(11) 0.0157(10) 0.0022(8) 0.0060(9) -0.0043(9)
C23 0.0169(11) 0.0230(12) 0.0244(11) 0.0005(9) 0.0082(9) -0.0058(9)
C24 0.0171(11) 0.0179(11) 0.0219(11) -0.0003(8) 0.0010(9) -0.0012(9)
C25 0.0163(10) 0.0120(9) 0.0136(9) -0.0016(7) 0.0023(8) -0.0009(8)
C26 0.0240(12) 0.0139(10) 0.0133(9) 0.0002(7) 0.0005(8) 0.0001(9)
C27 0.055(2) 0.0286(14) 0.0273(13) -0.0090(11) -0.0196(13) 0.0070(14)
C28 0.0301(14) 0.0188(11) 0.0333(13) 0.0064(10) 0.0006(11) 0.0019(11)
C29 0.0192(11) 0.0170(10) 0.0145(10) 0.0020(8) 0.0013(8) 0.0011(9)
C30 0.0482(17) 0.0168(11) 0.0197(11) 0.0046(9) -0.0037(11) -0.0045(11)
C31 0.0333(14) 0.0254(12) 0.0194(11) -0.0007(9) -0.0053(10) 0.0008(11)
Cl1 0.0461(6) 0.0590(7) 0.0227(4) -0.0108(4) 0.0046(3) -0.0079(5)
C32 0.053(3) 0.037(2) 0.074(3) -0.032(2) 0.002(2) -0.011(2)
Cl2 0.0434(7) 0.0849(11) 0.0480(7) -0.0203(6) 0.0097(5) -0.0316(7)
Cl1B 0.259(18) 0.072(8) 0.067(8) -0.019(6) 0.069(11) -0.069(12)
C32B 0.053(3) 0.037(2) 0.074(3) -0.032(2) 0.002(2) -0.011(2)
Cl2B 0.124(11) 0.064(6) 0.034(5) 0.021(4) -0.018(5) -0.064(6)
Cl3 0.064(2) 0.0413(17) 0.0545(17) -0.0029(12) -0.0260(17) 0.0096(16)
C33 0.026(4) 0.033(4) 0.038(4) 0.000(3) -0.002(3) -0.008(3)
Cl4 0.0280(15) 0.0429(16) 0.098(3) 0.0121(15) -0.0176(14) -0.0064(11)

loop_
_atom_type_symbol
_atom_type_description
_atom_type_scat_dispersion_real
_atom_type_scat_dispersion_imag
_atom_type_scat_source
C C 0.0033 0.0016 'International Tables Vol C Tables 4.2.6.8 and 6.1.1.4'
H H 0 0 'International Tables Vol C Tables 4.2.6.8 and 6.1.1.4'
N N 0.0061 0.0033 'International Tables Vol C Tables 4.2.6.8 and 6.1.1.4'
O O 0.0106 0.006 'International Tables Vol C Tables 4.2.6.8 and 6.1.1.4'
S S 0.1246 0.1234 'International Tables Vol C Tables 4.2.6.8 and 6.1.1.4'
Br Br -0.2901 2.4595 'International Tables Vol C Tables 4.2.6.8 and 6.1.1.4'
Re Re -1.0185 7.231 'International Tables Vol C Tables 4.2.6.8 and 6.1.1.4'
Cl Cl 0.1484 0.1585 'International Tables Vol C Tables 4.2.6.8 and 6.1.1.4'

loop_
_geom_angle_atom_site_label_1
_geom_angle_atom_site_label_2
_geom_angle_atom_site_label_3
_geom_angle
O1 C1 Re1 177.0(2)
O2 C2 Re1 177.2(2)
O3 C3 Re1 177.2(2)
C1 Re1 C2 93.25(11)
C1 Re1 C3 90.24(10)
C2 Re1 C3 88.67(10)
C1 Re1 S1 168.21(8)
C2 Re1 S1 97.56(8)
C3 Re1 S1 94.69(7)
C1 Re1 S2 99.47(8)
C2 Re1 S2 167.24(8)
C3 Re1 S2 92.17(7)
S1 Re1 S2 69.684(17)
C1 Re1 Br1 88.33(7)
C2 Re1 Br1 92.25(8)
C3 Re1 Br1 178.34(8)
S1 Re1 Br1 86.563(14)
S2 Re1 Br1 87.244(14)
C4 S1 Re1 86.35(7)
C4 S2 Re1 86.40(7)
C5 C4 S2 121.22(15)
C5 C4 S1 121.19(15)
S2 C4 S1 117.56(12)
N2 C5 N1 107.44(17)
N2 C5 C4 125.45(18)
N1 C5 C4 127.09(18)
C5 N1 C6 108.96(17)
C5 N1 C8 125.68(17)
C6 N1 C8 125.31(18)
C7 C6 N1 107.35(19)
C7 C6 H6 126.3
N1 C6 H6 126.3
C6 C7 N2 107.22(18)
C6 C7 H7 126.4
N2 C7 H7 126.4
C5 N2 C7 109.02(17)
C5 N2 C20 125.75(17)
C7 N2 C20 124.85(17)
C9 C8 C13 124.7(2)
C9 C8 N1 117.85(19)
C13 C8 N1 117.49(19)
C8 C9 C10 116.5(2)
C8 C9 C14 123.5(2)
C10 C9 C14 119.9(2)
C11 C10 C9 120.7(2)
C11 C10 H10 119.7
C9 C10 H10 119.7
C10 C11 C12 121.0(2)
C10 C11 H11 119.5
C12 C11 H11 119.5
C11 C12 C13 121.1(2)
C11 C12 H12 119.5
C13 C12 H12 119.5
C12 C13 C8 116.1(2)
C12 C13 C17 121.4(2)
C8 C13 C17 122.53(19)
C9 C14 C16 112.5(2)
C9 C14 C15 109.6(2)
C16 C14 C15 110.0(2)
C9 C14 H14 108.2
C16 C14 H14 108.2
C15 C14 H14 108.2
C14 C15 H15A 109.5
C14 C15 H15B 109.5
H15A C15 H15B 109.5
C14 C15 H15C 109.5
H15A C15 H15C 109.5
H15B C15 H15C 109.5
C14 C16 H16A 109.5
C14 C16 H16B 109.5
H16A C16 H16B 109.5
C14 C16 H16C 109.5
H16A C16 H16C 109.5
H16B C16 H16C 109.5
C13 C17 C18 110.4(2)
C13 C17 C19 112.5(2)
C18 C17 C19 110.0(2)
C13 C17 H17 107.9
C18 C17 H17 107.9
C19 C17 H17 107.9
C17 C18 H18A 109.5
C17 C18 H18B 109.5
H18A C18 H18B 109.5
C17 C18 H18C 109.5
H18A C18 H18C 109.5
H18B C18 H18C 109.5
C17 C19 H19A 109.5
C17 C19 H19B 109.5
H19A C19 H19B 109.5
C17 C19 H19C 109.5
H19A C19 H19C 109.5
H19B C19 H19C 109.5
C25 C20 C21 124.40(19)
C25 C20 N2 117.83(18)
C21 C20 N2 117.75(19)
C22 C21 C20 116.2(2)
C22 C21 C26 120.26(19)
C20 C21 C26 123.52(19)
C23 C22 C21 121.0(2)
C23 C22 H22 119.5
C21 C22 H22 119.5
C22 C23 C24 120.8(2)
C22 C23 H23 119.6
C24 C23 H23 119.6
C23 C24 C25 120.8(2)
C23 C24 H24 119.6
C25 C24 H24 119.6
C24 C25 C20 116.67(19)
C24 C25 C29 120.1(2)
C20 C25 C29 123.21(19)
C21 C26 C27 110.08(19)
C21 C26 C28 111.8(2)
C27 C26 C28 110.2(2)
C21 C26 H26 108.2
C27 C26 H26 108.2
C28 C26 H26 108.2
C26 C27 H27A 109.5
C26 C27 H27B 109.5
H27A C27 H27B 109.5
C26 C27 H27C 109.5
H27A C27 H27C 109.5
H27B C27 H27C 109.5
C26 C28 H28A 109.5
C26 C28 H28B 109.5
H28A C28 H28B 109.5
C26 C28 H28C 109.5
H28A C28 H28C 109.5
H28B C28 H28C 109.5
C25 C29 C31 112.38(19)
C25 C29 C30 110.37(18)
C31 C29 C30 110.9(2)
C25 C29 H29 107.7
C31 C29 H29 107.7
C30 C29 H29 107.7
C29 C30 H30A 109.5
C29 C30 H30B 109.5
H30A C30 H30B 109.5
C29 C30 H30C 109.5
H30A C30 H30C 109.5
H30B C30 H30C 109.5
C29 C31 H31A 109.5
C29 C31 H31B 109.5
H31A C31 H31B 109.5
C29 C31 H31C 109.5
H31A C31 H31C 109.5
H31B C31 H31C 109.5
Cl1 C32 Cl2 114.4(2)
Cl1 C32 H32A 108.7
Cl2 C32 H32A 108.7
Cl1 C32 H32B 108.7
Cl2 C32 H32B 108.7
H32A C32 H32B 107.6
Cl2B C32B Cl1B 118(2)
Cl2B C32B H32C 107.8
Cl1B C32B H32C 107.8
Cl2B C32B H32D 107.8
Cl1B C32B H32D 107.8
H32C C32B H32D 107.2
Cl3 C33 Cl4 111.2(4)
Cl3 C33 H33A 109.4
Cl4 C33 H33A 109.4
Cl3 C33 H33B 109.4
Cl4 C33 H33B 109.4
H33A C33 H33B 108

loop_
_geom_bond_atom_site_label_1
_geom_bond_atom_site_label_2
_geom_bond_distance
C1 O1 1.155(3)
C1 Re1 1.908(2)
C2 O2 1.141(3)
C2 Re1 1.926(3)
C3 O3 1.088(3)
C3 Re1 1.950(3)
Br1 Re1 2.6192(3)
Re1 S1 2.5057(5)
Re1 S2 2.5061(5)
S1 C4 1.676(2)
S2 C4 1.673(2)
C4 C5 1.464(3)
C5 N2 1.343(2)
C5 N1 1.347(3)
N1 C6 1.378(3)
N1 C8 1.453(3)
C6 C7 1.348(3)
C6 H6 0.95
C7 N2 1.381(3)
C7 H7 0.95
N2 C20 1.451(3)
C8 C9 1.390(3)
C8 C13 1.400(3)
C9 C10 1.393(3)
C9 C14 1.518(3)
C10 C11 1.381(4)
C10 H10 0.95
C11 C12 1.382(4)
C11 H11 0.95
C12 C13 1.390(3)
C12 H12 0.95
C13 C17 1.513(3)
C14 C16 1.526(3)
C14 C15 1.528(3)
C14 H14 1
C15 H15A 0.98
C15 H15B 0.98
C15 H15C 0.98
C16 H16A 0.98
C16 H16B 0.98
C16 H16C 0.98
C17 C18 1.533(4)
C17 C19 1.533(4)
C17 H17 1
C18 H18A 0.98
C18 H18B 0.98
C18 H18C 0.98
C19 H19A 0.98
C19 H19B 0.98
C19 H19C 0.98
C20 C25 1.393(3)
C20 C21 1.400(3)
C21 C22 1.393(3)
C21 C26 1.512(3)
C22 C23 1.382(3)
C22 H22 0.95
C23 C24 1.384(3)
C23 H23 0.95
C24 C25 1.390(3)
C24 H24 0.95
C25 C29 1.518(3)
C26 C27 1.522(3)
C26 C28 1.528(3)
C26 H26 1
C27 H27A 0.98
C27 H27B 0.98
C27 H27C 0.98
C28 H28A 0.98
C28 H28B 0.98
C28 H28C 0.98
C29 C31 1.526(3)
C29 C30 1.529(3)
C29 H29 1
C30 H30A 0.98
C30 H30B 0.98
C30 H30C 0.98
C31 H31A 0.98
C31 H31B 0.98
C31 H31C 0.98
Cl1 C32 1.710(5)
C32 Cl2 1.758(5)
C32 H32A 0.99
C32 H32B 0.99
Cl1B C32B 1.83(3)
C32B Cl2B 1.65(3)
C32B H32C 0.99
C32B H32D 0.99
Cl3 C33 1.737(8)
C33 Cl4 1.747(7)
C33 H33A 0.99
C33 H33B 0.99

loop_
_geom_torsion_atom_site_label_1
_geom_torsion_atom_site_label_2
_geom_torsion_atom_site_label_3
_geom_torsion_atom_site_label_4
_geom_torsion
Re1 S2 C4 C5 177.79(17)
Re1 S2 C4 S1 -0.47(11)
Re1 S1 C4 C5 -177.79(17)
Re1 S1 C4 S2 0.47(11)
S2 C4 C5 N2 -56.6(3)
S1 C4 C5 N2 121.6(2)
S2 C4 C5 N1 125.3(2)
S1 C4 C5 N1 -56.5(3)
N2 C5 N1 C6 0.4(2)
C4 C5 N1 C6 178.8(2)
N2 C5 N1 C8 178.09(19)
C4 C5 N1 C8 -3.5(3)
C5 N1 C6 C7 -0.9(2)
C8 N1 C6 C7 -178.6(2)
N1 C6 C7 N2 1.1(3)
N1 C5 N2 C7 0.3(2)
C4 C5 N2 C7 -178.14(19)
N1 C5 N2 C20 173.36(18)
C4 C5 N2 C20 -5.0(3)
C6 C7 N2 C5 -0.8(2)
C6 C7 N2 C20 -174.02(19)
C5 N1 C8 C9 -80.8(3)
C6 N1 C8 C9 96.5(3)
C5 N1 C8 C13 99.8(3)
C6 N1 C8 C13 -82.9(3)
C13 C8 C9 C10 0.0(3)
N1 C8 C9 C10 -179.4(2)
C13 C8 C9 C14 176.2(2)
N1 C8 C9 C14 -3.2(3)
C8 C9 C10 C11 -0.4(4)
C14 C9 C10 C11 -176.8(2)
C9 C10 C11 C12 0.4(4)
C10 C11 C12 C13 0.1(4)
C11 C12 C13 C8 -0.5(4)
C11 C12 C13 C17 177.0(2)
C9 C8 C13 C12 0.4(3)
N1 C8 C13 C12 179.8(2)
C9 C8 C13 C17 -177.0(2)
N1 C8 C13 C17 2.4(3)
C8 C9 C14 C16 133.9(2)
C10 C9 C14 C16 -49.9(3)
C8 C9 C14 C15 -103.3(3)
C10 C9 C14 C15 72.8(3)
C12 C13 C17 C18 -82.2(3)
C8 C13 C17 C18 95.1(3)
C12 C13 C17 C19 41.1(3)
C8 C13 C17 C19 -141.6(2)
C5 N2 C20 C25 -76.6(3)
C7 N2 C20 C25 95.5(2)
C5 N2 C20 C21 104.8(2)
C7 N2 C20 C21 -83.1(3)
C25 C20 C21 C22 -1.6(3)
N2 C20 C21 C22 176.92(18)
C25 C20 C21 C26 179.35(19)
N2 C20 C21 C26 -2.1(3)
C20 C21 C22 C23 0.8(3)
C26 C21 C22 C23 179.9(2)
C21 C22 C23 C24 0.4(4)
C22 C23 C24 C25 -1.0(4)
C23 C24 C25 C20 0.2(3)
C23 C24 C25 C29 -177.9(2)
C21 C20 C25 C24 1.1(3)
N2 C20 C25 C24 -177.40(19)
C21 C20 C25 C29 179.2(2)
N2 C20 C25 C29 0.7(3)
C22 C21 C26 C27 -76.0(3)
C20 C21 C26 C27 103.0(3)
C22 C21 C26 C28 46.7(3)
C20 C21 C26 C28 -134.3(2)
C24 C25 C29 C31 -43.7(3)
C20 C25 C29 C31 138.3(2)
C24 C25 C29 C30 80.7(3)
C20 C25 C29 C30 -97.4(2)
